data_8101696
loop_
_publ_author_name
'K. Gholivand'
'Z. Shariatinia'
'M. Pourayoubi'

_publ_section_title
;
Refinement of the crystal structure of N-4-nitrophenylphosphoramidic 
acid dimethyl ester, (CH~3~O)~2~PONHC~6~H~4~NO~2~, at 120 K
;
_journal_issue 1
_journal_name_full 'Zeitschrift f\"ur Kristallographie - New Crystal Structures'
_journal_page_first 65
_journal_page_last 66
_journal_volume 220
_journal_year 2005
_chemical_formula_moiety 'C8 H11 N2 O5 P'
_chemical_formula_sum 'C8 H11 N2 O5 P'
_chemical_formula_weight 246.16
_chemical_name_systematic
; 
N-4-Nitrophenyl phosphoramidic acid dimethyl ester
;
_space_group_IT_number 60
_symmetry_cell_setting orthorhombic
_symmetry_space_group_name_Hall '-P 2n 2ab'
_symmetry_space_group_name_H-M 'P b c n'
_atom_sites_solution_hydrogens geom
_atom_sites_solution_primary direct
_atom_sites_solution_secondary difmap
_audit_creation_method SHELXL-97
_cell_angle_alpha 90.00
_cell_angle_beta 90.00
_cell_angle_gamma 90.00
_cell_formula_units_Z 8
_cell_length_a 24.714(5)
_cell_length_b 7.3303(14)
_cell_length_c 11.980(2)
_cell_measurement_reflns_used 784
_cell_measurement_temperature 120(2)
_cell_measurement_theta_max 60
_cell_measurement_theta_min 4
_cell_volume 2170.3(7)
_computing_cell_refinement 'SAINTPlus (Bruker, 1998a)'
_computing_data_collection 'SMART (Bruker, 1998b)'
_computing_data_reduction 'SAINTPlus (Bruker, 1998a)'
_computing_molecular_graphics 'SHELXTL ver. 5.1 (Sheldrick, 1998b)'
_computing_publication_material 'SHELXTL ver. 5.1 (Sheldrick, 1998b)'
_computing_structure_refinement 'SHELXTL ver. 5.1 (Sheldrick, 1998b)'
_computing_structure_solution 'SHELXTL ver. 5.1 (Sheldrick, 1998b)'
_diffrn_ambient_temperature 120(2)
_diffrn_measured_fraction_theta_full 0.993
_diffrn_measured_fraction_theta_max 0.993
_diffrn_measurement_device_type 'Bruker SMART 1000 CCD'
_diffrn_measurement_method phi/omega
_diffrn_radiation_monochromator graphite
_diffrn_radiation_source 'fine-focus sealed tube'
_diffrn_radiation_type MoK\a
_diffrn_radiation_wavelength 0.71073
_diffrn_reflns_av_R_equivalents 0.0346
_diffrn_reflns_av_sigmaI/netI 0.0252
_diffrn_reflns_limit_h_max 34
_diffrn_reflns_limit_h_min -34
_diffrn_reflns_limit_k_max 10
_diffrn_reflns_limit_k_min -5
_diffrn_reflns_limit_l_max 16
_diffrn_reflns_limit_l_min -16
_diffrn_reflns_number 16467
_diffrn_reflns_theta_full 29.99
_diffrn_reflns_theta_max 29.99
_diffrn_reflns_theta_min 1.65
_exptl_absorpt_coefficient_mu 0.262
_exptl_absorpt_correction_T_max 0.869
_exptl_absorpt_correction_T_min 0.735
_exptl_absorpt_correction_type multi-scan
_exptl_absorpt_process_details 'SADABS (Sheldrick, 1998a)'
_exptl_crystal_colour light-yellow
_exptl_crystal_density_diffrn 1.507
_exptl_crystal_density_method 'not measured'
_exptl_crystal_description prism
_exptl_crystal_F_000 1024
_exptl_crystal_size_max 0.31
_exptl_crystal_size_mid 0.28
_exptl_crystal_size_min 0.20
_refine_diff_density_max 0.532
_refine_diff_density_min -0.283
_refine_diff_density_rms 0.074
_refine_ls_extinction_method none
_refine_ls_goodness_of_fit_ref 0.984
_refine_ls_hydrogen_treatment constr
_refine_ls_matrix_type full
_refine_ls_number_parameters 147
_refine_ls_number_reflns 3153
_refine_ls_number_restraints 0
_refine_ls_restrained_S_all 0.984
_refine_ls_R_factor_all 0.0705
_refine_ls_R_factor_gt 0.0537
_refine_ls_shift/su_max 0.000
_refine_ls_shift/su_mean 0.000
_refine_ls_structure_factor_coef Fsqd
_refine_ls_weighting_details 'calc w=1/[\s^2^(Fo^2^)+(0.0500P)^2^+2.5000P] where P=(Fo^2^+2Fc^2^)/3'
_refine_ls_weighting_scheme calc
_refine_ls_wR_factor_gt 0.1224
_refine_ls_wR_factor_ref 0.1284
_reflns_number_gt 2254
_reflns_number_total 3153
_reflns_threshold_expression >2sigma(I)
_cod_data_source_file 1267-1426.cff
_cod_data_source_block morno
_cod_depositor_comments
;
The following automatic conversions were performed:

'_symmetry_cell_setting' tag value 'orthorombic' was replaced with
'orthorhombic' value.

Automatic conversion script
Id: cif_fix_values 1646 2011-03-28 12:23:43Z adriana 
;
_cod_original_sg_symbol_H-M Pbcn
_cod_database_code 8101696

loop_
_symmetry_equiv_pos_as_xyz
'x, y, z'
'-x+1/2, -y+1/2, z+1/2'
'-x, y, -z+1/2'
'x+1/2, -y+1/2, -z'
'-x, -y, -z'
'x-1/2, y-1/2, -z-1/2'
'x, -y, z-1/2'
'-x-1/2, y-1/2, z'

loop_
_atom_site_label
_atom_site_type_symbol
_atom_site_fract_x
_atom_site_fract_y
_atom_site_fract_z
_atom_site_U_iso_or_equiv
_atom_site_adp_type
_atom_site_occupancy
_atom_site_symmetry_multiplicity
_atom_site_Wyckoff_symbol
_atom_site_calc_flag
_atom_site_refinement_flags
_atom_site_disorder_assembly
_atom_site_disorder_group
P1 P 0.311659(19) 0.21461(7) 0.19758(5) 0.02758(14) Uani 1 8 d d . . .
O5 O 0.56206(6) -0.2734(3) 0.07691(15) 0.0534(5) Uani 1 8 d d . . .
O3 O 0.32954(6) 0.30968(19) 0.08598(12) 0.0338(3) Uani 1 8 d d . . .
O2 O 0.35437(6) 0.30942(19) 0.27439(12) 0.0327(3) Uani 1 8 d d . . .
C2 C 0.37775(7) -0.2779(3) 0.16965(17) 0.0282(4) Uani 1 8 d d . . .
H2A H 0.3466 -0.3442 0.1856 0.034 Uiso 1 8 d calc R . .
O1 O 0.25467(5) 0.2336(2) 0.22968(14) 0.0353(3) Uani 1 8 d d . . .
N1 N 0.32587(6) -0.0034(2) 0.19000(15) 0.0308(4) Uani 1 8 d d . . .
C4 C 0.47160(8) -0.2667(3) 0.12529(17) 0.0331(4) Uani 1 8 d d . . .
O4 O 0.52296(7) -0.5309(3) 0.11620(14) 0.0484(4) Uani 1 8 d d . . .
C5 C 0.47079(8) -0.0794(3) 0.12296(18) 0.0346(5) Uani 1 8 d d . . .
H5A H 0.5022 -0.0142 0.1075 0.042 Uiso 1 8 d calc R . .
C6 C 0.42256(7) 0.0117(3) 0.14390(18) 0.0330(4) Uani 1 8 d d . . .
H6A H 0.4215 0.1385 0.1421 0.040 Uiso 1 8 d calc R . .
N2 N 0.52200(7) -0.3637(3) 0.10410(15) 0.0419(5) Uani 1 8 d d . . .
C1 C 0.37564(7) -0.0875(3) 0.16766(17) 0.0282(4) Uani 1 8 d d . . .
C8 C 0.30346(10) 0.2672(4) -0.0180(2) 0.0461(6) Uani 1 8 d d . . .
H8A H 0.3253 0.3107 -0.0787 0.069 Uiso 1 8 d calc R . .
H8B H 0.2686 0.3250 -0.0205 0.069 Uiso 1 8 d calc R . .
H8C H 0.2991 0.1375 -0.0243 0.069 Uiso 1 8 d calc R . .
C3 C 0.42544(8) -0.3688(3) 0.14822(17) 0.0327(4) Uani 1 8 d d . . .
H3A H 0.4267 -0.4956 0.1490 0.039 Uiso 1 8 d calc R . .
C7 C 0.35935(10) 0.2562(4) 0.3901(2) 0.0470(6) Uani 1 8 d d . . .
H7A H 0.3830 0.3398 0.4279 0.070 Uiso 1 8 d calc R . .
H7B H 0.3741 0.1352 0.3944 0.070 Uiso 1 8 d calc R . .
H7C H 0.3243 0.2584 0.4247 0.070 Uiso 1 8 d calc R . .
H1N H 0.2972 -0.0632 0.2031 0.056 Uiso 1 8 d d R . .

loop_
_atom_site_aniso_label
_atom_site_aniso_U_11
_atom_site_aniso_U_22
_atom_site_aniso_U_33
_atom_site_aniso_U_23
_atom_site_aniso_U_13
_atom_site_aniso_U_12
P1 0.0215(2) 0.0241(2) 0.0372(3) 0.0012(2) -0.00242(19) -0.00004(17)
O5 0.0271(8) 0.0903(14) 0.0428(10) 0.0139(9) 0.0096(7) 0.0152(8)
O3 0.0351(7) 0.0313(7) 0.0349(8) 0.0032(6) -0.0046(6) -0.0033(6)
O2 0.0289(7) 0.0341(7) 0.0350(8) 0.0021(6) -0.0034(6) -0.0072(6)
C2 0.0233(8) 0.0294(9) 0.0320(10) 0.0015(8) 0.0005(7) 0.0017(7)
O1 0.0211(6) 0.0307(7) 0.0542(9) 0.0007(7) 0.0005(6) 0.0038(5)
N1 0.0196(7) 0.0243(7) 0.0487(10) 0.0029(7) 0.0010(7) -0.0001(6)
C4 0.0250(9) 0.0520(12) 0.0224(9) 0.0017(8) 0.0012(7) 0.0113(8)
O4 0.0455(9) 0.0601(11) 0.0397(9) -0.0057(8) -0.0042(7) 0.0275(8)
C5 0.0230(9) 0.0477(12) 0.0331(10) 0.0062(9) 0.0027(8) -0.0001(8)
C6 0.0240(8) 0.0337(10) 0.0413(11) 0.0071(9) 0.0027(8) 0.0007(8)
N2 0.0311(9) 0.0684(14) 0.0263(9) 0.0002(9) -0.0004(7) 0.0180(9)
C1 0.0225(8) 0.0311(9) 0.0310(10) 0.0026(8) -0.0008(7) 0.0020(7)
C8 0.0435(13) 0.0535(14) 0.0412(13) -0.0003(11) -0.0094(10) -0.0015(11)
C3 0.0297(9) 0.0373(10) 0.0310(10) -0.0001(8) -0.0013(8) 0.0085(8)
C7 0.0367(12) 0.0706(17) 0.0337(12) 0.0063(11) -0.0035(10) -0.0180(11)

loop_
_atom_type_symbol
_atom_type_description
_atom_type_scat_dispersion_real
_atom_type_scat_dispersion_imag
_atom_type_scat_source
C C 0.0033 0.0016 'International Tables Vol C Tables 4.2.6.8 and 6.1.1.4'
H H 0.0000 0.0000 'International Tables Vol C Tables 4.2.6.8 and 6.1.1.4'
N N 0.0061 0.0033 'International Tables Vol C Tables 4.2.6.8 and 6.1.1.4'
O O 0.0106 0.0060 'International Tables Vol C Tables 4.2.6.8 and 6.1.1.4'
P P 0.1023 0.0942 'International Tables Vol C Tables 4.2.6.8 and 6.1.1.4'

loop_
_geom_angle_atom_site_label_1
_geom_angle_atom_site_label_2
_geom_angle_atom_site_label_3
_geom_angle
_geom_angle_site_symmetry_1
_geom_angle_site_symmetry_3
_geom_angle_publ_flag
O1 P1 O2 116.86(9) . . ?
O1 P1 O3 116.82(9) . . ?
O2 P1 O3 96.54(8) . . ?
O1 P1 N1 108.23(8) . . ?
O2 P1 N1 108.75(8) . . ?
O3 P1 N1 108.98(9) . . ?
C8 O3 P1 121.02(14) . . ?
C7 O2 P1 120.15(13) . . ?
C3 C2 C1 120.78(18) . . ?
C1 N1 P1 128.85(14) . . ?
C5 C4 C3 121.97(18) . . ?
C5 C4 N2 119.8(2) . . ?
C3 C4 N2 118.2(2) . . ?
C4 C5 C6 119.30(19) . . ?
C5 C6 C1 119.9(2) . . ?
O4 N2 O5 123.22(19) . . ?
O4 N2 C4 118.7(2) . . ?
O5 N2 C4 118.0(2) . . ?
C2 C1 C6 119.47(18) . . ?
C2 C1 N1 117.95(17) . . ?
C6 C1 N1 122.59(18) . . ?
C2 C3 C4 118.6(2) . . ?

loop_
_geom_bond_atom_site_label_1
_geom_bond_atom_site_label_2
_geom_bond_distance
_geom_bond_site_symmetry_2
_geom_bond_publ_flag
P1 O1 1.4666(15) . ?
P1 O2 1.5633(15) . ?
P1 O3 1.5711(16) . ?
P1 N1 1.6388(17) . ?
O5 N2 1.235(3) . ?
O3 C8 1.437(3) . ?
O2 C7 1.445(3) . ?
C2 C3 1.378(3) . ?
C2 C1 1.398(3) . ?
N1 C1 1.401(2) . ?
C4 C5 1.374(3) . ?
C4 C3 1.392(3) . ?
C4 N2 1.456(3) . ?
O4 N2 1.234(3) . ?
C5 C6 1.389(3) . ?
C6 C1 1.398(3) . ?

loop_
_geom_torsion_atom_site_label_1
_geom_torsion_atom_site_label_2
_geom_torsion_atom_site_label_3
_geom_torsion_atom_site_label_4
_geom_torsion
_geom_torsion_site_symmetry_1
_geom_torsion_site_symmetry_2
_geom_torsion_site_symmetry_3
_geom_torsion_site_symmetry_4
_geom_torsion_publ_flag
O1 P1 O3 C8 -57.10(19) . . . . ?
O2 P1 O3 C8 178.33(17) . . . . ?
N1 P1 O3 C8 65.89(18) . . . . ?
O1 P1 O2 C7 61.26(19) . . . . ?
O3 P1 O2 C7 -174.20(17) . . . . ?
N1 P1 O2 C7 -61.58(19) . . . . ?
O1 P1 N1 C1 -176.62(18) . . . . ?
O2 P1 N1 C1 -48.7(2) . . . . ?
O3 P1 N1 C1 55.4(2) . . . . ?
C3 C4 C5 C6 -0.1(3) . . . . ?
N2 C4 C5 C6 -179.65(19) . . . . ?
C4 C5 C6 C1 0.4(3) . . . . ?
C5 C4 N2 O4 173.72(19) . . . . ?
C3 C4 N2 O4 -5.9(3) . . . . ?
C5 C4 N2 O5 -4.9(3) . . . . ?
C3 C4 N2 O5 175.52(19) . . . . ?
C3 C2 C1 C6 -0.2(3) . . . . ?
C3 C2 C1 N1 179.89(19) . . . . ?
C5 C6 C1 C2 -0.2(3) . . . . ?
C5 C6 C1 N1 179.69(19) . . . . ?
P1 N1 C1 C2 177.77(16) . . . . ?
P1 N1 C1 C6 -2.2(3) . . . . ?
C1 C2 C3 C4 0.5(3) . . . . ?
C5 C4 C3 C2 -0.3(3) . . . . ?
N2 C4 C3 C2 179.24(18) . . . . ?

loop_
_cod_related_entry_id
_cod_related_entry_database
_cod_related_entry_code
1 ChemSpider 4421855
